data_7250353
loop_
_publ_author_name
'Lorenzon, Tommaso'
'Vescovo, Maria'
'Maiullari, Michele'
'Tonon, Giovanni'
'Concei\,c\~ao, Nuno Reis'
'Carabineiro, S\'onia A. C.'
'Mahmoud, Abdallah G.'
'Dietl, Martin C.'
'Demitri, Nicola'
'Orian, Laura'
'Nogara, Pablo A.'
'Caligiuri, Isabella'
'Rizzolio, Flavio'
'Hashmi, A. Stephen K.'
'Visentin, Fabiano'
'Scattolin, Thomas'

_publ_section_title
;
 Influence of the charge of 1,3,5-triaza-7-phosphaadamantane-based ligands
 on the anticancer activity of organopalladium complexes
;
_journal_issue 18
_journal_name_full 'RSC Advances'
_journal_page_first 14058
_journal_page_last 14071
_journal_paper_doi 10.1039/D5RA02119G
_journal_volume 15
_journal_year 2025
_chemical_formula_moiety 'C19 H28 F3 I N6 P2 Pd'
_chemical_formula_sum 'C19 H28 F3 I N6 P2 Pd'
_chemical_formula_weight 692.71
_space_group_crystal_system monoclinic
_space_group_IT_number 15
_space_group_name_Hall '-C 2yc'
_space_group_name_H-M_alt 'C 1 2/c 1'
_atom_sites_solution_hydrogens geom
_atom_sites_solution_primary direct
_atom_sites_solution_secondary difmap
_audit_creation_method SHELXL-2018/3
_audit_update_record
;
2024-12-18 deposited with the CCDC.	2025-04-23 downloaded from the CCDC.
;
_cell_angle_alpha 90
_cell_angle_beta 112.82(3)
_cell_angle_gamma 90
_cell_formula_units_Z 4
_cell_length_a 18.983(4)
_cell_length_b 12.971(3)
_cell_length_c 10.549(2)
_cell_measurement_reflns_used 9357
_cell_measurement_temperature 100(2)
_cell_measurement_theta_max 31.059
_cell_measurement_theta_min 1.705
_cell_volume 2394.2(10)
_computing_cell_refinement 'XDS (Kabsch, 2010)'
_computing_data_collection 'Elettra XRD2 Data Collection SW'
_computing_data_reduction 'XDS (Kabsch, 2010)'
_computing_molecular_graphics 'Ortep3 for Windows - Coot'
_computing_publication_material 'enCIFer - publCIF'
_computing_structure_refinement 'SHELXL-2018/3 (Sheldrick, 2015)'
_computing_structure_solution 'SHELXT (Sheldrick, 2015)'
_diffrn_ambient_temperature 100(2)
_diffrn_measured_fraction_theta_full 0.998
_diffrn_measured_fraction_theta_max 0.911
_diffrn_measurement_device_type
;
'Arinax MD2s Goniometer, Pilatus 6M detector'
;
_diffrn_measurement_method 'Rotating crystal'
_diffrn_radiation_type Synchrotron
_diffrn_radiation_wavelength 0.620
_diffrn_reflns_av_R_equivalents 0.0509
_diffrn_reflns_av_unetI/netI 0.0379
_diffrn_reflns_Laue_measured_fraction_full 0.998
_diffrn_reflns_Laue_measured_fraction_max 0.911
_diffrn_reflns_limit_h_max 30
_diffrn_reflns_limit_h_min -30
_diffrn_reflns_limit_k_max 21
_diffrn_reflns_limit_k_min -21
_diffrn_reflns_limit_l_max 17
_diffrn_reflns_limit_l_min -17
_diffrn_reflns_number 26947
_diffrn_reflns_point_group_measured_fraction_full 0.998
_diffrn_reflns_point_group_measured_fraction_max 0.911
_diffrn_reflns_theta_full 21.835
_diffrn_reflns_theta_max 31.059
_diffrn_reflns_theta_min 1.705
_diffrn_source 'Elettra Synchrotron - XRD2 BL'
_diffrn_standards_decay_% 0
_diffrn_standards_interval_count 0
_diffrn_standards_number 0
_exptl_absorpt_coefficient_mu 1.532
_exptl_absorpt_correction_type none
_exptl_crystal_colour Yellow
_exptl_crystal_density_diffrn 1.922
_exptl_crystal_description 'Thin needles'
_exptl_crystal_F_000 1360
_exptl_crystal_size_max 0.050
_exptl_crystal_size_mid 0.050
_exptl_crystal_size_min 0.020
_refine_diff_density_max 1.865
_refine_diff_density_min -2.102
_refine_diff_density_rms 0.134
_refine_ls_extinction_method none
_refine_ls_goodness_of_fit_ref 1.208
_refine_ls_hydrogen_treatment constr
_refine_ls_matrix_type full
_refine_ls_number_parameters 161
_refine_ls_number_reflns 5270
_refine_ls_number_restraints 14
_refine_ls_restrained_S_all 1.282
_refine_ls_R_factor_all 0.0497
_refine_ls_R_factor_gt 0.0435
_refine_ls_shift/su_max 0.069
_refine_ls_shift/su_mean 0.004
_refine_ls_structure_factor_coef Fsqd
_refine_ls_weighting_details 'w=1/[\s^2^(Fo^2^)+(0.0600P)^2^+2.1595P] where P=(Fo^2^+2Fc^2^)/3'
_refine_ls_weighting_scheme calc
_refine_ls_wR_factor_gt 0.1249
_refine_ls_wR_factor_ref 0.1283
_reflns_Friedel_coverage 0.000
_reflns_number_gt 4350
_reflns_number_total 5270
_reflns_threshold_expression 'I > 2\s(I)'
_cod_data_source_file d5ra02119g2.cif
_cod_data_source_block GT23
_cod_original_cell_volume 2394.1(10)
_cod_original_sg_symbol_H-M 'C 2/c'
_cod_database_code 7250353
_shelx_shelxl_version_number 2018/3
_shelx_space_group_comment
;
The symmetry employed for this shelxl refinement is uniquely defined
by the following loop, which should always be used as a source of
symmetry information in preference to the above space-group names.
They are only intended as comments.
;
_shelx_estimated_absorpt_t_min 0.927
_shelx_estimated_absorpt_t_max 0.970

loop_
_space_group_symop_operation_xyz
'x, y, z'
'-x, y, -z+1/2'
'x+1/2, y+1/2, z'
'-x+1/2, y+1/2, -z+1/2'
'-x, -y, -z'
'x, -y, z-1/2'
'-x+1/2, -y+1/2, -z'
'x+1/2, -y+1/2, z-1/2'

loop_
_atom_site_label
_atom_site_type_symbol
_atom_site_fract_x
_atom_site_fract_y
_atom_site_fract_z
_atom_site_U_iso_or_equiv
_atom_site_adp_type
_atom_site_occupancy
_atom_site_site_symmetry_order
_atom_site_calc_flag
_atom_site_refinement_flags_posn
_atom_site_refinement_flags_adp
_atom_site_refinement_flags_occupancy
_atom_site_disorder_assembly
_atom_site_disorder_group
I_2 I 0.500000 -0.09729(2) 0.750000 0.03599(8) Uani 1 2 d S T P . .
N1_3 N 0.72704(15) 0.0380(2) 0.6540(3) 0.0390(5) Uani 1 1 d . . . . .
P1_3 P 0.61423(4) 0.12197(5) 0.72476(7) 0.02916(13) Uani 1 1 d . . . . .
N2_3 N 0.70862(16) 0.2265(2) 0.6260(3) 0.0420(5) Uani 1 1 d . . . . .
C3_3 C 0.63048(18) 0.2287(2) 0.6224(3) 0.0378(5) Uani 1 1 d . . . . .
H3A_3 H 0.593503 0.222976 0.525929 0.045 Uiso 1 1 calc R U . . .
H3B_3 H 0.621569 0.295397 0.659343 0.045 Uiso 1 1 calc R U . . .
C2_3 C 0.65121(18) 0.0142(2) 0.6535(3) 0.0352(5) Uani 1 1 d . . . . .
H2A_3 H 0.654600 -0.048676 0.708755 0.042 Uiso 1 1 calc R U . . .
H2B_3 H 0.615200 0.000138 0.558046 0.042 Uiso 1 1 calc R U . . .
C6_3 C 0.7659(2) 0.2394(3) 0.7666(3) 0.0438(6) Uani 1 1 d . . . . .
H6A_3 H 0.753877 0.302839 0.806539 0.053 Uiso 1 1 calc R U . . .
H6B_3 H 0.816686 0.249000 0.762497 0.053 Uiso 1 1 calc R U . . .
C4_3 C 0.78311(17) 0.0569(3) 0.7942(3) 0.0437(6) Uani 1 1 d . . . . .
H4A_3 H 0.834661 0.060438 0.791708 0.052 Uiso 1 1 calc R U . . .
H4B_3 H 0.782562 -0.002551 0.852640 0.052 Uiso 1 1 calc R U . . .
N3_3 N 0.76993(14) 0.1519(2) 0.8585(3) 0.0409(5) Uani 1 1 d . . . . .
C5_3 C 0.69911(16) 0.1438(2) 0.8847(3) 0.0357(5) Uani 1 1 d . . . . .
H5A_3 H 0.691978 0.208113 0.928943 0.043 Uiso 1 1 calc R U . . .
H5B_3 H 0.704160 0.086161 0.949192 0.043 Uiso 1 1 calc R U . . .
C1_3 C 0.7240(2) 0.1298(3) 0.5693(3) 0.0439(6) Uani 1 1 d . . . . .
H1A_3 H 0.773311 0.136239 0.558538 0.053 Uiso 1 1 calc R U . . .
H1B_3 H 0.683603 0.119271 0.476621 0.053 Uiso 1 1 calc R U . . .
Pd_1 Pd 0.500000 0.10843(2) 0.750000 0.02683(8) Uani 1 2 d S T P . .
F1_4 F 0.5105(4) 0.6350(4) 0.6429(5) 0.0665(17) Uani 0.5 1 d D . P . .
F2_4 F 0.5669(3) 0.6324(3) 0.8560(5) 0.0722(17) Uani 0.5 1 d D . P . .
F3_4 F 0.4469(3) 0.6384(4) 0.7700(10) 0.0835(19) Uani 0.5 1 d D U P . .
C_4 C 0.500000 0.5951(3) 0.750000 0.0450(10) Uani 1 2 d DS TU P . .
C1_4 C 0.500000 0.4802(3) 0.750000 0.0371(8) Uani 1 2 d S T P . .
C2_4 C 0.54046(18) 0.4270(2) 0.8704(3) 0.0388(5) Uani 1 1 d . . . . .
H2_4 H 0.568394 0.463812 0.952469 0.047 Uiso 1 1 calc R U . . .
C3_4 C 0.54017(17) 0.3191(2) 0.8711(3) 0.0357(5) Uani 1 1 d . . . . .
H3_4 H 0.567346 0.282828 0.953987 0.043 Uiso 1 1 calc R U . . .
C4_4 C 0.500000 0.2644(3) 0.750000 0.0310(6) Uani 1 2 d S T P . .

loop_
_atom_site_aniso_label
_atom_site_aniso_U_11
_atom_site_aniso_U_22
_atom_site_aniso_U_33
_atom_site_aniso_U_23
_atom_site_aniso_U_13
_atom_site_aniso_U_12
I_2 0.03873(14) 0.02717(12) 0.04498(15) 0.000 0.01940(11) 0.000
N1_3 0.0381(11) 0.0486(14) 0.0401(12) -0.0012(10) 0.0259(10) 0.0014(10)
P1_3 0.0317(3) 0.0309(3) 0.0300(3) -0.0011(2) 0.0176(2) -0.0018(2)
N2_3 0.0476(13) 0.0469(14) 0.0437(12) 0.0013(10) 0.0312(11) -0.0076(11)
C3_3 0.0455(14) 0.0389(13) 0.0367(12) 0.0032(10) 0.0245(11) -0.0023(11)
C2_3 0.0358(12) 0.0388(12) 0.0379(13) -0.0034(10) 0.0217(11) 0.0013(9)
C6_3 0.0439(13) 0.0510(17) 0.0462(15) -0.0051(13) 0.0279(12) -0.0139(12)
C4_3 0.0329(12) 0.0581(19) 0.0459(15) 0.0020(13) 0.0216(11) -0.0003(12)
N3_3 0.0341(11) 0.0544(15) 0.0383(11) -0.0027(10) 0.0187(9) -0.0078(10)
C5_3 0.0351(12) 0.0455(14) 0.0317(11) -0.0019(10) 0.0187(9) -0.0054(10)
C1_3 0.0511(16) 0.0527(17) 0.0410(13) -0.0001(13) 0.0321(13) -0.0030(13)
Pd_1 0.02965(13) 0.02563(12) 0.02933(13) 0.000 0.01595(10) 0.000
F1_4 0.126(6) 0.0320(19) 0.057(3) 0.001(2) 0.052(3) -0.011(3)
F2_4 0.084(4) 0.032(2) 0.073(3) -0.007(2) 0.000(3) -0.008(2)
F3_4 0.072(3) 0.038(2) 0.182(6) -0.002(4) 0.096(4) 0.003(2)
C_4 0.062(3) 0.0282(16) 0.062(3) 0.000 0.042(2) 0.000
C1_4 0.046(2) 0.0273(14) 0.046(2) 0.000 0.0266(18) 0.000
C2_4 0.0454(14) 0.0313(12) 0.0414(14) -0.0035(10) 0.0185(11) -0.0014(10)
C3_4 0.0407(13) 0.0294(11) 0.0365(12) -0.0006(9) 0.0145(10) 0.0011(9)
C4_4 0.0349(15) 0.0294(14) 0.0308(14) 0.000 0.0150(12) 0.000

loop_
_atom_type_symbol
_atom_type_description
_atom_type_scat_dispersion_real
_atom_type_scat_dispersion_imag
_atom_type_scat_source
C C 0.0020 0.0012 'International Tables Vol C Tables 4.2.6.8 and 6.1.1.4'
N N 0.0042 0.0025 'International Tables Vol C Tables 4.2.6.8 and 6.1.1.4'
H H 0.0000 0.0000 'International Tables Vol C Tables 4.2.6.8 and 6.1.1.4'
F F 0.0129 0.0077 'International Tables Vol C Tables 4.2.6.8 and 6.1.1.4'
Pd Pd -1.3766 0.7904 'International Tables Vol C Tables 4.2.6.8 and 6.1.1.4'
P P 0.0809 0.0720 'International Tables Vol C Tables 4.2.6.8 and 6.1.1.4'
I I -0.6665 1.4278 'International Tables Vol C Tables 4.2.6.8 and 6.1.1.4'

loop_
_geom_angle_atom_site_label_1
_geom_angle_atom_site_label_2
_geom_angle_atom_site_label_3
_geom_angle
_geom_angle_site_symmetry_1
_geom_angle_site_symmetry_3
_geom_angle_publ_flag
C4_3 N1_3 C2_3 111.4(2) . . ?
C4_3 N1_3 C1_3 108.6(3) . . ?
C2_3 N1_3 C1_3 111.0(3) . . ?
C5_3 P1_3 C2_3 98.81(14) . . ?
C5_3 P1_3 C3_3 97.72(14) . . ?
C2_3 P1_3 C3_3 98.77(14) . . ?
C5_3 P1_3 Pd_1 115.77(9) . . ?
C2_3 P1_3 Pd_1 120.97(10) . . ?
C3_3 P1_3 Pd_1 120.25(10) . . ?
C6_3 N2_3 C1_3 108.8(3) . . ?
C6_3 N2_3 C3_3 111.6(2) . . ?
C1_3 N2_3 C3_3 111.3(3) . . ?
N2_3 C3_3 P1_3 111.4(2) . . ?
N2_3 C3_3 H3A_3 109.3 . . ?
P1_3 C3_3 H3A_3 109.3 . . ?
N2_3 C3_3 H3B_3 109.3 . . ?
P1_3 C3_3 H3B_3 109.3 . . ?
H3A_3 C3_3 H3B_3 108.0 . . ?
N1_3 C2_3 P1_3 111.4(2) . . ?
N1_3 C2_3 H2A_3 109.3 . . ?
P1_3 C2_3 H2A_3 109.3 . . ?
N1_3 C2_3 H2B_3 109.3 . . ?
P1_3 C2_3 H2B_3 109.3 . . ?
H2A_3 C2_3 H2B_3 108.0 . . ?
N2_3 C6_3 N3_3 113.9(2) . . ?
N2_3 C6_3 H6A_3 108.8 . . ?
N3_3 C6_3 H6A_3 108.8 . . ?
N2_3 C6_3 H6B_3 108.8 . . ?
N3_3 C6_3 H6B_3 108.8 . . ?
H6A_3 C6_3 H6B_3 107.7 . . ?
N1_3 C4_3 N3_3 114.6(3) . . ?
N1_3 C4_3 H4A_3 108.6 . . ?
N3_3 C4_3 H4A_3 108.6 . . ?
N1_3 C4_3 H4B_3 108.6 . . ?
N3_3 C4_3 H4B_3 108.6 . . ?
H4A_3 C4_3 H4B_3 107.6 . . ?
C4_3 N3_3 C6_3 108.4(2) . . ?
C4_3 N3_3 C5_3 110.9(2) . . ?
C6_3 N3_3 C5_3 111.0(3) . . ?
N3_3 C5_3 P1_3 111.97(18) . . ?
N3_3 C5_3 H5A_3 109.2 . . ?
P1_3 C5_3 H5A_3 109.2 . . ?
N3_3 C5_3 H5B_3 109.2 . . ?
P1_3 C5_3 H5B_3 109.2 . . ?
H5A_3 C5_3 H5B_3 107.9 . . ?
N2_3 C1_3 N1_3 114.2(2) . . ?
N2_3 C1_3 H1A_3 108.7 . . ?
N1_3 C1_3 H1A_3 108.7 . . ?
N2_3 C1_3 H1B_3 108.7 . . ?
N1_3 C1_3 H1B_3 108.7 . . ?
H1A_3 C1_3 H1B_3 107.6 . . ?
C4_4 Pd_1 P1_3 85.604(18) . 2_656 ?
C4_4 Pd_1 P1_3 85.604(18) . . ?
P1_3 Pd_1 P1_3 171.21(4) 2_656 . ?
C4_4 Pd_1 I_2 180.0 . . ?
P1_3 Pd_1 I_2 94.396(18) 2_656 . ?
P1_3 Pd_1 I_2 94.396(18) . . ?
F3_4 F1_4 C_4 63.4(3) 2_656 . ?
F3_4 F1_4 F2_4 117.7(5) 2_656 2_656 ?
C_4 F1_4 F2_4 60.3(3) . 2_656 ?
F3_4 F2_4 C_4 55.1(2) 2_656 . ?
F3_4 F2_4 F1_4 102.0(4) 2_656 2_656 ?
C_4 F2_4 F1_4 54.7(2) . 2_656 ?
F1_4 F3_4 F2_4 139.7(6) 2_656 2_656 ?
F1_4 F3_4 C_4 72.8(4) 2_656 . ?
F2_4 F3_4 C_4 69.0(3) 2_656 . ?
F3_4 C_4 F3_4 126.2(6) . 2_656 ?
F3_4 C_4 F1_4 111.6(4) . . ?
F3_4 C_4 F1_4 43.8(3) 2_656 . ?
F3_4 C_4 F1_4 43.8(3) . 2_656 ?
F3_4 C_4 F1_4 111.6(4) 2_656 2_656 ?
F1_4 C_4 F1_4 134.0(5) . 2_656 ?
F3_4 C_4 F2_4 104.5(4) . . ?
F3_4 C_4 F2_4 55.9(4) 2_656 . ?
F1_4 C_4 F2_4 98.9(3) . . ?
F1_4 C_4 F2_4 65.0(3) 2_656 . ?
F3_4 C_4 F2_4 55.9(4) . 2_656 ?
F3_4 C_4 F2_4 104.5(4) 2_656 2_656 ?
F1_4 C_4 F2_4 65.0(3) . 2_656 ?
F1_4 C_4 F2_4 98.9(3) 2_656 2_656 ?
F2_4 C_4 F2_4 139.9(5) . 2_656 ?
F3_4 C_4 C1_4 116.9(3) . . ?
F3_4 C_4 C1_4 116.9(3) 2_656 . ?
F1_4 C_4 C1_4 113.0(3) . . ?
F1_4 C_4 C1_4 113.0(3) 2_656 . ?
F2_4 C_4 C1_4 110.0(2) . . ?
F2_4 C_4 C1_4 110.0(2) 2_656 . ?
C2_4 C1_4 C2_4 120.3(4) 2_656 . ?
C2_4 C1_4 C_4 119.83(19) 2_656 . ?
C2_4 C1_4 C_4 119.84(19) . . ?
C1_4 C2_4 C3_4 120.0(3) . . ?
C1_4 C2_4 H2_4 120.0 . . ?
C3_4 C2_4 H2_4 120.0 . . ?
C2_4 C3_4 C4_4 120.3(3) . . ?
C2_4 C3_4 H3_4 119.9 . . ?
C4_4 C3_4 H3_4 119.9 . . ?
C3_4 C4_4 C3_4 119.1(3) 2_656 . ?
C3_4 C4_4 Pd_1 120.45(17) 2_656 . ?
C3_4 C4_4 Pd_1 120.45(17) . . ?

loop_
_geom_bond_atom_site_label_1
_geom_bond_atom_site_label_2
_geom_bond_distance
_geom_bond_site_symmetry_2
_geom_bond_publ_flag
I_2 Pd_1 2.6684(6) . ?
N1_3 C4_3 1.469(4) . ?
N1_3 C2_3 1.470(4) . ?
N1_3 C1_3 1.475(4) . ?
P1_3 C5_3 1.848(3) . ?
P1_3 C2_3 1.850(3) . ?
P1_3 C3_3 1.853(3) . ?
P1_3 Pd_1 2.2917(8) . ?
N2_3 C6_3 1.469(4) . ?
N2_3 C1_3 1.467(4) . ?
N2_3 C3_3 1.469(4) . ?
C3_3 H3A_3 0.9900 . ?
C3_3 H3B_3 0.9900 . ?
C2_3 H2A_3 0.9900 . ?
C2_3 H2B_3 0.9900 . ?
C6_3 N3_3 1.476(4) . ?
C6_3 H6A_3 0.9900 . ?
C6_3 H6B_3 0.9900 . ?
C4_3 N3_3 1.474(5) . ?
C4_3 H4A_3 0.9900 . ?
C4_3 H4B_3 0.9900 . ?
N3_3 C5_3 1.478(4) . ?
C5_3 H5A_3 0.9900 . ?
C5_3 H5B_3 0.9900 . ?
C1_3 H1A_3 0.9900 . ?
C1_3 H1B_3 0.9900 . ?
Pd_1 C4_4 2.023(4) . ?
F1_4 F3_4 0.961(7) 2_656 ?
F1_4 C_4 1.326(4) . ?
F1_4 F2_4 1.473(8) 2_656 ?
F2_4 F3_4 1.254(8) 2_656 ?
F2_4 C_4 1.412(4) . ?
F3_4 C_4 1.241(4) . ?
C_4 C1_4 1.490(6) . ?
C1_4 C2_4 1.386(4) 2_656 ?
C1_4 C2_4 1.386(4) . ?
C2_4 C3_4 1.400(4) . ?
C2_4 H2_4 0.9500 . ?
C3_4 C4_4 1.400(3) . ?
C3_4 H3_4 0.9500 . ?

loop_
_geom_torsion_atom_site_label_1
_geom_torsion_atom_site_label_2
_geom_torsion_atom_site_label_3
_geom_torsion_atom_site_label_4
_geom_torsion
_geom_torsion_site_symmetry_1
_geom_torsion_site_symmetry_2
_geom_torsion_site_symmetry_3
_geom_torsion_site_symmetry_4
_geom_torsion_publ_flag
C6_3 N2_3 C3_3 P1_3 -61.5(3) . . . . ?
C1_3 N2_3 C3_3 P1_3 60.3(3) . . . . ?
C5_3 P1_3 C3_3 N2_3 50.8(2) . . . . ?
C2_3 P1_3 C3_3 N2_3 -49.5(2) . . . . ?
Pd_1 P1_3 C3_3 N2_3 176.69(16) . . . . ?
C4_3 N1_3 C2_3 P1_3 60.5(3) . . . . ?
C1_3 N1_3 C2_3 P1_3 -60.6(3) . . . . ?
C5_3 P1_3 C2_3 N1_3 -49.5(2) . . . . ?
C3_3 P1_3 C2_3 N1_3 49.7(2) . . . . ?
Pd_1 P1_3 C2_3 N1_3 -176.85(16) . . . . ?
C1_3 N2_3 C6_3 N3_3 -55.6(3) . . . . ?
C3_3 N2_3 C6_3 N3_3 67.7(4) . . . . ?
C2_3 N1_3 C4_3 N3_3 -68.1(3) . . . . ?
C1_3 N1_3 C4_3 N3_3 54.4(3) . . . . ?
N1_3 C4_3 N3_3 C6_3 -54.8(3) . . . . ?
N1_3 C4_3 N3_3 C5_3 67.3(3) . . . . ?
N2_3 C6_3 N3_3 C4_3 55.1(3) . . . . ?
N2_3 C6_3 N3_3 C5_3 -66.9(3) . . . . ?
C4_3 N3_3 C5_3 P1_3 -59.6(3) . . . . ?
C6_3 N3_3 C5_3 P1_3 60.9(3) . . . . ?
C2_3 P1_3 C5_3 N3_3 49.4(2) . . . . ?
C3_3 P1_3 C5_3 N3_3 -50.8(2) . . . . ?
Pd_1 P1_3 C5_3 N3_3 -179.81(18) . . . . ?
C6_3 N2_3 C1_3 N1_3 55.2(3) . . . . ?
C3_3 N2_3 C1_3 N1_3 -68.2(3) . . . . ?
C4_3 N1_3 C1_3 N2_3 -54.5(3) . . . . ?
C2_3 N1_3 C1_3 N2_3 68.3(3) . . . . ?
F1_4 F3_4 C_4 F3_4 -84.1(5) 2_656 . . 2_656 ?
F2_4 F3_4 C_4 F3_4 83.1(3) 2_656 . . 2_656 ?
F1_4 F3_4 C_4 F1_4 -131.8(6) 2_656 . . . ?
F2_4 F3_4 C_4 F1_4 35.3(4) 2_656 . . . ?
F2_4 F3_4 C_4 F1_4 167.1(7) 2_656 . . 2_656 ?
F1_4 F3_4 C_4 F2_4 -25.9(6) 2_656 . . . ?
F2_4 F3_4 C_4 F2_4 141.2(5) 2_656 . . . ?
F1_4 F3_4 C_4 F2_4 -167.1(7) 2_656 . . 2_656 ?
F1_4 F3_4 C_4 C1_4 95.9(5) 2_656 . . . ?
F2_4 F3_4 C_4 C1_4 -96.9(3) 2_656 . . . ?
F3_4 F1_4 C_4 F3_4 120.3(7) 2_656 . . . ?
F2_4 F1_4 C_4 F3_4 -31.9(4) 2_656 . . . ?
F2_4 F1_4 C_4 F3_4 -152.2(6) 2_656 . . 2_656 ?
F3_4 F1_4 C_4 F1_4 74.5(5) 2_656 . . 2_656 ?
F2_4 F1_4 C_4 F1_4 -77.7(3) 2_656 . . 2_656 ?
F3_4 F1_4 C_4 F2_4 10.8(6) 2_656 . . . ?
F2_4 F1_4 C_4 F2_4 -141.4(5) 2_656 . . . ?
F3_4 F1_4 C_4 F2_4 152.2(6) 2_656 . . 2_656 ?
F3_4 F1_4 C_4 C1_4 -105.5(5) 2_656 . . . ?
F2_4 F1_4 C_4 C1_4 102.3(3) 2_656 . . . ?
F3_4 F2_4 C_4 F3_4 -124.2(6) 2_656 . . . ?
F1_4 F2_4 C_4 F3_4 19.5(4) 2_656 . . . ?
F1_4 F2_4 C_4 F3_4 143.7(5) 2_656 . . 2_656 ?
F3_4 F2_4 C_4 F1_4 -9.0(5) 2_656 . . . ?
F1_4 F2_4 C_4 F1_4 134.7(5) 2_656 . . . ?
F3_4 F2_4 C_4 F1_4 -143.7(4) 2_656 . . 2_656 ?
F3_4 F2_4 C_4 F2_4 -70.4(3) 2_656 . . 2_656 ?
F1_4 F2_4 C_4 F2_4 73.2(3) 2_656 . . 2_656 ?
F3_4 F2_4 C_4 C1_4 109.6(3) 2_656 . . . ?
F1_4 F2_4 C_4 C1_4 -106.8(3) 2_656 . . . ?
F3_4 C_4 C1_4 C2_4 86.9(5) . . . 2_656 ?
F3_4 C_4 C1_4 C2_4 -93.1(5) 2_656 . . 2_656 ?
F1_4 C_4 C1_4 C2_4 -44.7(4) . . . 2_656 ?
F1_4 C_4 C1_4 C2_4 135.3(4) 2_656 . . 2_656 ?
F2_4 C_4 C1_4 C2_4 -154.2(4) . . . 2_656 ?
F2_4 C_4 C1_4 C2_4 25.8(4) 2_656 . . 2_656 ?
F3_4 C_4 C1_4 C2_4 -93.1(5) . . . . ?
F3_4 C_4 C1_4 C2_4 86.9(5) 2_656 . . . ?
F1_4 C_4 C1_4 C2_4 135.3(4) . . . . ?
F1_4 C_4 C1_4 C2_4 -44.7(4) 2_656 . . . ?
F2_4 C_4 C1_4 C2_4 25.8(4) . . . . ?
F2_4 C_4 C1_4 C2_4 -154.2(4) 2_656 . . . ?
C2_4 C1_4 C2_4 C3_4 -0.5(2) 2_656 . . . ?
C_4 C1_4 C2_4 C3_4 179.6(2) . . . . ?
C1_4 C2_4 C3_4 C4_4 0.9(4) . . . . ?
C2_4 C3_4 C4_4 C3_4 -0.4(2) . . . 2_656 ?
C2_4 C3_4 C4_4 Pd_1 179.6(2) . . . . ?
